data_8106214
loop_
_publ_author_name
'Kuang, Xiao-Nan'
'Lin, Sen'
'Li, Si-Fan'
'Li, Yue'
'Xin, Xiu-Lan'
'Jin, Qiong-Hua'

_publ_section_title
;
 Crystal structure of a new polymorph of
 bis[\m-1,3-bis(diphenylphosphino)propane-\k2 P:P&#x2032;-disilver(I)]
 bis(tetrafluoroborate), [Ag(dppp)]2(BF4)2, C54H52Ag2B2F8P4
;
_journal_issue 4
_journal_name_full 'Zeitschrift f\"ur Kristallographie - New Crystal Structures'
_journal_page_first 551
_journal_page_last 553
_journal_paper_doi 10.1515/ncrs-2017-0285
_journal_volume 233
_journal_year 2018
_chemical_formula_sum 'C54 H52 Ag2 B2 F8 P4'
_chemical_formula_weight 1214.19
_space_group_crystal_system triclinic
_space_group_IT_number 2
_space_group_name_Hall '-P 1'
_space_group_name_H-M_alt 'P -1'
_atom_sites_solution_hydrogens geom
_audit_creation_method SHELXL-2014/6
_cell_angle_alpha 100.8240(10)
_cell_angle_beta 102.185(2)
_cell_angle_gamma 110.470(3)
_cell_formula_units_Z 2
_cell_length_a 11.4869(4)
_cell_length_b 12.9118(5)
_cell_length_c 19.6858(6)
_cell_measurement_reflns_used 8334
_cell_measurement_temperature 293(2)
_cell_measurement_theta_max 28.3862
_cell_measurement_theta_min 2.9348
_cell_volume 2562.32(17)
_computing_cell_refinement 'Bruker FRAMBO [1]'
_computing_data_collection 'Bruker FRAMBO [1]'
_computing_data_reduction 'Bruker SAINT [1]'
_computing_molecular_graphics 'Bruker SHELXTL [2]'
_computing_publication_material 'Bruker SHELXTL [2]'
_computing_structure_refinement 'SHELXL-2014/6 [2]'
_computing_structure_solution 'SHELXS-2014 [2]'
_diffrn_ambient_temperature 293(2)
_diffrn_measured_fraction_theta_full 0.976
_diffrn_measured_fraction_theta_max 0.998
_diffrn_measurement_device_type 'Bruker Smart CCD area detector'
_diffrn_measurement_method 'phi and omega scans'
_diffrn_radiation_type MoK\a
_diffrn_radiation_wavelength 0.71073
_diffrn_reflns_av_R_equivalents 0.0193
_diffrn_reflns_av_unetI/netI 0.0313
_diffrn_reflns_Laue_measured_fraction_full 0.976
_diffrn_reflns_Laue_measured_fraction_max 0.998
_diffrn_reflns_limit_h_max 13
_diffrn_reflns_limit_h_min -12
_diffrn_reflns_limit_k_max 14
_diffrn_reflns_limit_k_min -15
_diffrn_reflns_limit_l_max 23
_diffrn_reflns_limit_l_min -23
_diffrn_reflns_number 16198
_diffrn_reflns_point_group_measured_fraction_full 0.976
_diffrn_reflns_point_group_measured_fraction_max 0.998
_diffrn_reflns_theta_full 25.242
_diffrn_reflns_theta_max 25.019
_diffrn_reflns_theta_min 2.941
_exptl_absorpt_coefficient_mu 0.955
_exptl_absorpt_correction_T_max 0.7129
_exptl_absorpt_correction_T_min 0.6841
_exptl_absorpt_correction_type multi-scan
_exptl_absorpt_process_details sadabs
_exptl_crystal_colour colourless
_exptl_crystal_density_diffrn 1.574
_exptl_crystal_density_method 'not measured'
_exptl_crystal_description block
_exptl_crystal_F_000 1224
_exptl_crystal_size_max 0.430
_exptl_crystal_size_mid 0.400
_exptl_crystal_size_min 0.380
_refine_diff_density_max 0.509
_refine_diff_density_min -0.513
_refine_diff_density_rms 0.066
_refine_ls_extinction_coef .
_refine_ls_extinction_method none
_refine_ls_goodness_of_fit_ref 1.059
_refine_ls_hydrogen_treatment constr
_refine_ls_matrix_type full
_refine_ls_number_parameters 631
_refine_ls_number_reflns 9051
_refine_ls_number_restraints 0
_refine_ls_restrained_S_all 1.059
_refine_ls_R_factor_all 0.0328
_refine_ls_R_factor_gt 0.0263
_refine_ls_shift/su_max 0.003
_refine_ls_shift/su_mean 0.000
_refine_ls_structure_factor_coef Fsqd
_refine_ls_weighting_details 'w=1/[\s^2^(Fo^2^)+(0.0268P)^2^+1.2898P] where P=(Fo^2^+2Fc^2^)/3'
_refine_ls_weighting_scheme calc
_refine_ls_wR_factor_gt 0.0624
_refine_ls_wR_factor_ref 0.0666
_reflns_Friedel_coverage 0.000
_reflns_Friedel_fraction_full .
_reflns_Friedel_fraction_max .
_reflns_number_gt 7937
_reflns_number_total 9051
_reflns_threshold_expression 'I > 2\s(I)'
_cod_data_source_file suppl_ncrs-2017-0285_suppl.cif
_cod_data_source_block e
_cod_original_cell_volume 2562.31(16)
_cod_database_code 8106214
_shelx_space_group_comment
;
The symmetry employed for this shelxl refinement is uniquely defined
by the following loop, which should always be used as a source of
symmetry information in preference to the above space-group names.
They are only intended as comments.
;
_shelx_estimated_absorpt_t_min 0.684
_shelx_estimated_absorpt_t_max 0.713
_shelxl_version_number 2014/6

loop_
_space_group_symop_operation_xyz
'x, y, z'
'-x, -y, -z'

loop_
_atom_site_label
_atom_site_type_symbol
_atom_site_fract_x
_atom_site_fract_y
_atom_site_fract_z
_atom_site_U_iso_or_equiv
_atom_site_adp_type
_atom_site_occupancy
_atom_site_site_symmetry_order
_atom_site_calc_flag
_atom_site_refinement_flags_posn
_atom_site_refinement_flags_adp
_atom_site_refinement_flags_occupancy
_atom_site_disorder_assembly
_atom_site_disorder_group
Ag1 Ag 0.38326(2) -0.14484(2) 0.05264(2) 0.01712(6) Uani 1 1 d . . . . .
Ag2 Ag 0.37532(2) 0.34918(2) 0.54432(2) 0.01759(6) Uani 1 1 d . . . . .
F1 F 0.61249(15) 0.95548(13) 0.01256(8) 0.0292(4) Uani 1 1 d . . . . .
F2 F 0.75579(17) 0.95568(18) 0.11149(9) 0.0496(5) Uani 1 1 d . . . . .
F3 F 0.76073(18) 0.88128(17) -0.00083(9) 0.0478(5) Uani 1 1 d . . . . .
F4 F 0.59187(17) 0.78949(15) 0.03978(11) 0.0503(5) Uani 1 1 d . . . . .
F5 F 0.42260(16) 0.74094(14) 0.49485(10) 0.0411(4) Uani 1 1 d . . . . .
F6 F 0.38281(17) 0.55591(14) 0.49048(9) 0.0394(4) Uani 1 1 d . . . . .
F7 F 0.21642(16) 0.60629(16) 0.44633(10) 0.0489(5) Uani 1 1 d . . . . .
F8 F 0.31553(19) 0.65901(19) 0.56727(10) 0.0554(6) Uani 1 1 d . . . . .
P1 P 0.42184(6) -0.01546(5) 0.16703(3) 0.01442(13) Uani 1 1 d . . . . .
P2 P 0.73604(6) 0.29339(5) 0.05995(3) 0.01371(13) Uani 1 1 d . . . . .
P3 P 0.24449(6) 0.21244(5) 0.42887(3) 0.01350(13) Uani 1 1 d . . . . .
P4 P 0.55174(6) 0.54181(5) 0.33084(3) 0.01443(13) Uani 1 1 d . . . . .
B1 B 0.6826(3) 0.8955(3) 0.04083(16) 0.0238(7) Uani 1 1 d . . . . .
B2 B 0.3316(3) 0.6396(3) 0.49932(16) 0.0238(6) Uani 1 1 d . . . . .
C1 C 0.4879(2) 0.1364(2) 0.16801(13) 0.0170(5) Uani 1 1 d . . . . .
H1A H 0.4212 0.1516 0.1375 0.020 Uiso 1 1 calc R U . . .
H1B H 0.5114 0.1848 0.2170 0.020 Uiso 1 1 calc R U . . .
C2 C 0.6071(2) 0.1674(2) 0.14119(13) 0.0171(5) Uani 1 1 d . . . . .
H2A H 0.5893 0.1088 0.0970 0.021 Uiso 1 1 calc R U . . .
H2B H 0.6798 0.1684 0.1773 0.021 Uiso 1 1 calc R U . . .
C3 C 0.6449(2) 0.2855(2) 0.12630(13) 0.0175(5) Uani 1 1 d . . . . .
H3A H 0.6980 0.3460 0.1711 0.021 Uiso 1 1 calc R U . . .
H3B H 0.5669 0.2976 0.1079 0.021 Uiso 1 1 calc R U . . .
C4 C 0.2655(2) -0.0368(2) 0.18321(12) 0.0154(5) Uani 1 1 d . . . . .
C5 C 0.2296(2) -0.0793(2) 0.23894(12) 0.0177(5) Uani 1 1 d . . . . .
H5 H 0.2894 -0.0920 0.2726 0.021 Uiso 1 1 calc R U . . .
C6 C 0.1052(2) -0.1028(2) 0.24456(13) 0.0203(5) Uani 1 1 d . . . . .
H6 H 0.0821 -0.1312 0.2820 0.024 Uiso 1 1 calc R U . . .
C7 C 0.0157(2) -0.0844(2) 0.19508(13) 0.0210(5) Uani 1 1 d . . . . .
H7 H -0.0680 -0.1014 0.1987 0.025 Uiso 1 1 calc R U . . .
C8 C 0.0507(2) -0.0403(2) 0.13950(14) 0.0223(6) Uani 1 1 d . . . . .
H8 H -0.0089 -0.0260 0.1067 0.027 Uiso 1 1 calc R U . . .
C9 C 0.1739(2) -0.0178(2) 0.13314(13) 0.0202(5) Uani 1 1 d . . . . .
H9 H 0.1964 0.0101 0.0954 0.024 Uiso 1 1 calc R U . . .
C10 C 0.5254(2) -0.0234(2) 0.24735(12) 0.0168(5) Uani 1 1 d . . . . .
C11 C 0.5841(2) -0.1017(2) 0.24111(14) 0.0224(6) Uani 1 1 d . . . . .
H11 H 0.5700 -0.1495 0.1958 0.027 Uiso 1 1 calc R U . . .
C12 C 0.6634(3) -0.1079(2) 0.30258(15) 0.0284(6) Uani 1 1 d . . . . .
H12 H 0.7030 -0.1595 0.2983 0.034 Uiso 1 1 calc R U . . .
C13 C 0.6840(3) -0.0377(2) 0.37047(14) 0.0290(6) Uani 1 1 d . . . . .
H13 H 0.7358 -0.0435 0.4116 0.035 Uiso 1 1 calc R U . . .
C14 C 0.6277(3) 0.0406(3) 0.37694(14) 0.0291(6) Uani 1 1 d . . . . .
H14 H 0.6423 0.0883 0.4224 0.035 Uiso 1 1 calc R U . . .
C15 C 0.5495(2) 0.0482(2) 0.31591(13) 0.0231(6) Uani 1 1 d . . . . .
H15 H 0.5125 0.1018 0.3206 0.028 Uiso 1 1 calc R U . . .
C16 C 0.7784(2) 0.4398(2) 0.05292(12) 0.0171(5) Uani 1 1 d . . . . .
C17 C 0.9053(2) 0.5151(2) 0.06265(13) 0.0202(5) Uani 1 1 d . . . . .
H17 H 0.9733 0.4921 0.0745 0.024 Uiso 1 1 calc R U . . .
C18 C 0.9309(3) 0.6245(2) 0.05468(13) 0.0235(6) Uani 1 1 d . . . . .
H18 H 1.0161 0.6745 0.0612 0.028 Uiso 1 1 calc R U . . .
C19 C 0.8313(3) 0.6600(2) 0.03716(14) 0.0265(6) Uani 1 1 d . . . . .
H19 H 0.8492 0.7338 0.0322 0.032 Uiso 1 1 calc R U . . .
C20 C 0.7051(3) 0.5856(2) 0.02699(17) 0.0352(7) Uani 1 1 d . . . . .
H20 H 0.6377 0.6093 0.0151 0.042 Uiso 1 1 calc R U . . .
C21 C 0.6781(3) 0.4760(2) 0.03427(16) 0.0314(7) Uani 1 1 d . . . . .
H21 H 0.5924 0.4260 0.0267 0.038 Uiso 1 1 calc R U . . .
C22 C 0.8882(2) 0.2873(2) 0.10408(13) 0.0163(5) Uani 1 1 d . . . . .
C23 C 0.9350(2) 0.2182(2) 0.06524(14) 0.0214(6) Uani 1 1 d . . . . .
H23 H 0.8883 0.1750 0.0174 0.026 Uiso 1 1 calc R U . . .
C24 C 1.0522(3) 0.2135(2) 0.09802(16) 0.0298(7) Uani 1 1 d . . . . .
H24 H 1.0847 0.1684 0.0718 0.036 Uiso 1 1 calc R U . . .
C25 C 1.1199(3) 0.2752(2) 0.16885(16) 0.0325(7) Uani 1 1 d . . . . .
H25 H 1.1977 0.2711 0.1906 0.039 Uiso 1 1 calc R U . . .
C26 C 1.0735(3) 0.3436(2) 0.20832(16) 0.0342(7) Uani 1 1 d . . . . .
H26 H 1.1197 0.3850 0.2565 0.041 Uiso 1 1 calc R U . . .
C27 C 0.9586(3) 0.3501(2) 0.17610(14) 0.0249(6) Uani 1 1 d . . . . .
H27 H 0.9277 0.3965 0.2025 0.030 Uiso 1 1 calc R U . . .
C28 C 0.3278(2) 0.2303(2) 0.35919(12) 0.0160(5) Uani 1 1 d . . . . .
H28A H 0.4023 0.2105 0.3704 0.019 Uiso 1 1 calc R U . . .
H28B H 0.2689 0.1790 0.3123 0.019 Uiso 1 1 calc R U . . .
C29 C 0.3733(2) 0.3556(2) 0.35626(13) 0.0161(5) Uani 1 1 d . . . . .
H29A H 0.4114 0.4068 0.4053 0.019 Uiso 1 1 calc R U . . .
H29B H 0.2984 0.3687 0.3332 0.019 Uiso 1 1 calc R U . . .
C30 C 0.4737(2) 0.3855(2) 0.31466(12) 0.0162(5) Uani 1 1 d . . . . .
H30A H 0.4308 0.3485 0.2632 0.019 Uiso 1 1 calc R U . . .
H30B H 0.5393 0.3568 0.3302 0.019 Uiso 1 1 calc R U . . .
C31 C 0.1989(2) 0.0616(2) 0.42733(12) 0.0152(5) Uani 1 1 d . . . . .
C32 C 0.2952(3) 0.0181(2) 0.43240(12) 0.0200(5) Uani 1 1 d . . . . .
H32 H 0.3795 0.0651 0.4349 0.024 Uiso 1 1 calc R U . . .
C33 C 0.2648(3) -0.0954(2) 0.43374(13) 0.0244(6) Uani 1 1 d . . . . .
H33 H 0.3283 -0.1248 0.4358 0.029 Uiso 1 1 calc R U . . .
C34 C 0.1411(3) -0.1649(2) 0.43210(13) 0.0284(6) Uani 1 1 d . . . . .
H34 H 0.1217 -0.2404 0.4338 0.034 Uiso 1 1 calc R U . . .
C35 C 0.0456(3) -0.1220(2) 0.42792(14) 0.0291(6) Uani 1 1 d . . . . .
H35 H -0.0380 -0.1688 0.4266 0.035 Uiso 1 1 calc R U . . .
C36 C 0.0749(3) -0.0086(2) 0.42577(13) 0.0219(6) Uani 1 1 d . . . . .
H36 H 0.0107 0.0201 0.4233 0.026 Uiso 1 1 calc R U . . .
C37 C 0.0937(2) 0.2266(2) 0.39349(13) 0.0164(5) Uani 1 1 d . . . . .
C38 C 0.0089(2) 0.1593(2) 0.32467(14) 0.0234(6) Uani 1 1 d . . . . .
H38 H 0.0294 0.1057 0.2966 0.028 Uiso 1 1 calc R U . . .
C39 C -0.1052(3) 0.1718(2) 0.29788(16) 0.0309(7) Uani 1 1 d . . . . .
H39 H -0.1614 0.1267 0.2520 0.037 Uiso 1 1 calc R U . . .
C40 C -0.1354(3) 0.2514(3) 0.33947(17) 0.0335(7) Uani 1 1 d . . . . .
H40 H -0.2121 0.2598 0.3215 0.040 Uiso 1 1 calc R U . . .
C41 C -0.0527(3) 0.3185(3) 0.40751(17) 0.0351(7) Uani 1 1 d . . . . .
H41 H -0.0740 0.3718 0.4353 0.042 Uiso 1 1 calc R U . . .
C42 C 0.0620(3) 0.3067(2) 0.43446(15) 0.0258(6) Uani 1 1 d . . . . .
H42 H 0.1181 0.3526 0.4802 0.031 Uiso 1 1 calc R U . . .
C43 C 0.6915(2) 0.5632(2) 0.29675(12) 0.0175(5) Uani 1 1 d . . . . .
C44 C 0.7877(2) 0.5332(2) 0.33311(14) 0.0237(6) Uani 1 1 d . . . . .
H44 H 0.7744 0.4984 0.3697 0.028 Uiso 1 1 calc R U . . .
C45 C 0.9021(3) 0.5547(2) 0.31525(15) 0.0290(6) Uani 1 1 d . . . . .
H45 H 0.9654 0.5340 0.3394 0.035 Uiso 1 1 calc R U . . .
C46 C 0.9219(3) 0.6075(2) 0.26094(16) 0.0334(7) Uani 1 1 d . . . . .
H46 H 0.9995 0.6235 0.2493 0.040 Uiso 1 1 calc R U . . .
C47 C 0.8280(3) 0.6364(2) 0.22436(15) 0.0299(6) Uani 1 1 d . . . . .
H47 H 0.8415 0.6703 0.1874 0.036 Uiso 1 1 calc R U . . .
C48 C 0.7127(3) 0.6152(2) 0.24211(13) 0.0221(6) Uani 1 1 d . . . . .
H48 H 0.6497 0.6358 0.2174 0.027 Uiso 1 1 calc R U . . .
C49 C 0.4351(2) 0.5789(2) 0.27357(13) 0.0192(5) Uani 1 1 d . . . . .
C50 C 0.3919(3) 0.5376(2) 0.19812(14) 0.0263(6) Uani 1 1 d . . . . .
H50 H 0.4233 0.4889 0.1743 0.032 Uiso 1 1 calc R U . . .
C51 C 0.3007(3) 0.5700(3) 0.15848(15) 0.0365(7) Uani 1 1 d . . . . .
H51 H 0.2728 0.5441 0.1081 0.044 Uiso 1 1 calc R U . . .
C52 C 0.2522(3) 0.6404(3) 0.19427(17) 0.0360(7) Uani 1 1 d . . . . .
H52 H 0.1923 0.6624 0.1678 0.043 Uiso 1 1 calc R U . . .
C53 C 0.2919(3) 0.6780(2) 0.26855(16) 0.0312(7) Uani 1 1 d . . . . .
H53 H 0.2569 0.7234 0.2922 0.037 Uiso 1 1 calc R U . . .
C54 C 0.3838(2) 0.6487(2) 0.30852(14) 0.0239(6) Uani 1 1 d . . . . .
H54 H 0.4115 0.6758 0.3589 0.029 Uiso 1 1 calc R U . . .

loop_
_atom_site_aniso_label
_atom_site_aniso_U_11
_atom_site_aniso_U_22
_atom_site_aniso_U_33
_atom_site_aniso_U_23
_atom_site_aniso_U_13
_atom_site_aniso_U_12
Ag1 0.01816(11) 0.01574(10) 0.01436(10) 0.00080(8) 0.00347(8) 0.00595(8)
Ag2 0.01905(11) 0.01737(10) 0.01327(10) 0.00139(8) 0.00364(8) 0.00610(8)
F1 0.0326(9) 0.0295(9) 0.0327(8) 0.0102(7) 0.0068(7) 0.0217(8)
F2 0.0363(10) 0.0742(14) 0.0283(9) 0.0082(9) -0.0034(8) 0.0219(10)
F3 0.0613(13) 0.0776(14) 0.0454(10) 0.0334(11) 0.0351(10) 0.0557(12)
F4 0.0354(10) 0.0282(10) 0.0896(15) 0.0235(10) 0.0166(10) 0.0136(9)
F5 0.0350(10) 0.0295(9) 0.0535(11) 0.0169(9) 0.0073(8) 0.0079(8)
F6 0.0403(10) 0.0307(9) 0.0515(11) 0.0063(8) 0.0110(8) 0.0239(9)
F7 0.0292(10) 0.0481(11) 0.0553(12) 0.0115(10) -0.0098(8) 0.0141(9)
F8 0.0665(13) 0.0996(17) 0.0418(11) 0.0362(12) 0.0355(10) 0.0624(13)
P1 0.0149(3) 0.0146(3) 0.0126(3) 0.0032(3) 0.0038(2) 0.0052(3)
P2 0.0145(3) 0.0103(3) 0.0144(3) 0.0025(2) 0.0030(2) 0.0041(3)
P3 0.0142(3) 0.0124(3) 0.0137(3) 0.0036(2) 0.0041(2) 0.0052(3)
P4 0.0158(3) 0.0143(3) 0.0118(3) 0.0034(2) 0.0042(2) 0.0046(3)
B1 0.0177(15) 0.0285(17) 0.0279(16) 0.0119(14) 0.0045(13) 0.0120(14)
B2 0.0240(16) 0.0244(16) 0.0266(16) 0.0086(14) 0.0086(13) 0.0128(14)
C1 0.0199(13) 0.0133(12) 0.0177(12) 0.0045(10) 0.0064(10) 0.0061(11)
C2 0.0155(13) 0.0155(12) 0.0191(12) 0.0052(10) 0.0040(10) 0.0053(11)
C3 0.0164(13) 0.0135(12) 0.0196(12) 0.0019(10) 0.0050(10) 0.0043(10)
C4 0.0164(12) 0.0112(12) 0.0171(12) 0.0022(10) 0.0051(10) 0.0048(10)
C5 0.0199(13) 0.0141(12) 0.0162(12) 0.0039(10) 0.0031(10) 0.0051(11)
C6 0.0248(14) 0.0151(13) 0.0167(12) 0.0026(10) 0.0083(11) 0.0028(11)
C7 0.0143(13) 0.0160(13) 0.0275(14) 0.0010(11) 0.0071(11) 0.0023(11)
C8 0.0189(13) 0.0193(13) 0.0266(14) 0.0063(11) 0.0015(11) 0.0085(11)
C9 0.0240(14) 0.0166(13) 0.0207(13) 0.0090(11) 0.0058(11) 0.0077(11)
C10 0.0144(12) 0.0170(12) 0.0158(12) 0.0026(10) 0.0041(10) 0.0042(10)
C11 0.0232(14) 0.0194(13) 0.0210(13) 0.0024(11) 0.0052(11) 0.0069(12)
C12 0.0280(15) 0.0243(15) 0.0346(16) 0.0117(13) 0.0043(12) 0.0139(13)
C13 0.0249(15) 0.0374(17) 0.0207(13) 0.0122(13) -0.0004(11) 0.0101(13)
C14 0.0290(16) 0.0382(17) 0.0152(13) 0.0019(12) 0.0015(11) 0.0141(14)
C15 0.0214(14) 0.0274(15) 0.0196(13) 0.0037(12) 0.0025(11) 0.0126(12)
C16 0.0185(13) 0.0148(12) 0.0172(12) 0.0042(10) 0.0024(10) 0.0078(11)
C17 0.0196(13) 0.0203(13) 0.0237(13) 0.0100(11) 0.0074(11) 0.0090(11)
C18 0.0236(14) 0.0196(14) 0.0250(13) 0.0103(12) 0.0067(11) 0.0045(12)
C19 0.0336(16) 0.0158(13) 0.0280(14) 0.0083(12) 0.0050(12) 0.0093(12)
C20 0.0268(16) 0.0267(16) 0.0546(19) 0.0166(15) 0.0029(14) 0.0167(14)
C21 0.0162(14) 0.0211(14) 0.0522(18) 0.0121(14) 0.0038(13) 0.0051(12)
C22 0.0150(12) 0.0131(12) 0.0222(12) 0.0083(10) 0.0059(10) 0.0052(10)
C23 0.0248(14) 0.0209(14) 0.0234(13) 0.0100(11) 0.0104(11) 0.0112(12)
C24 0.0293(16) 0.0301(16) 0.0468(18) 0.0227(15) 0.0205(14) 0.0201(14)
C25 0.0185(14) 0.0312(16) 0.0492(18) 0.0224(15) 0.0038(13) 0.0099(13)
C26 0.0271(16) 0.0284(16) 0.0351(16) 0.0078(14) -0.0061(13) 0.0071(13)
C27 0.0249(15) 0.0190(13) 0.0255(14) 0.0012(12) 0.0019(11) 0.0089(12)
C28 0.0167(12) 0.0136(12) 0.0169(12) 0.0040(10) 0.0061(10) 0.0047(10)
C29 0.0185(13) 0.0145(12) 0.0178(12) 0.0058(10) 0.0070(10) 0.0079(11)
C30 0.0176(13) 0.0146(12) 0.0162(12) 0.0040(10) 0.0055(10) 0.0064(10)
C31 0.0216(13) 0.0131(12) 0.0088(11) 0.0031(9) 0.0029(10) 0.0056(10)
C32 0.0260(14) 0.0196(13) 0.0154(12) 0.0054(11) 0.0048(11) 0.0110(12)
C33 0.0389(17) 0.0228(14) 0.0144(12) 0.0054(11) 0.0022(11) 0.0192(13)
C34 0.0467(18) 0.0149(13) 0.0180(13) 0.0061(11) 0.0034(12) 0.0091(13)
C35 0.0356(16) 0.0225(15) 0.0232(14) 0.0098(12) 0.0090(12) 0.0033(13)
C36 0.0276(15) 0.0204(13) 0.0189(12) 0.0069(11) 0.0078(11) 0.0099(12)
C37 0.0148(12) 0.0163(12) 0.0218(12) 0.0097(11) 0.0079(10) 0.0072(10)
C38 0.0214(14) 0.0212(14) 0.0242(13) 0.0054(11) 0.0012(11) 0.0084(12)
C39 0.0209(15) 0.0272(15) 0.0346(16) 0.0098(13) -0.0033(12) 0.0045(13)
C40 0.0186(15) 0.0334(17) 0.0520(19) 0.0179(15) 0.0071(13) 0.0138(13)
C41 0.0302(17) 0.0379(18) 0.0472(18) 0.0087(15) 0.0159(14) 0.0244(15)
C42 0.0230(14) 0.0258(15) 0.0275(14) 0.0045(12) 0.0054(12) 0.0115(12)
C43 0.0170(13) 0.0130(12) 0.0173(12) -0.0006(10) 0.0063(10) 0.0020(10)
C44 0.0228(14) 0.0201(14) 0.0233(13) 0.0017(11) 0.0073(11) 0.0050(12)
C45 0.0207(14) 0.0213(14) 0.0376(16) -0.0015(13) 0.0080(12) 0.0056(12)
C46 0.0282(16) 0.0204(14) 0.0465(18) -0.0025(14) 0.0251(14) 0.0023(13)
C47 0.0370(17) 0.0174(14) 0.0301(15) 0.0028(12) 0.0203(13) 0.0013(13)
C48 0.0273(15) 0.0147(13) 0.0199(13) 0.0010(11) 0.0099(11) 0.0039(11)
C49 0.0167(13) 0.0154(12) 0.0215(13) 0.0078(11) 0.0030(10) 0.0022(11)
C50 0.0299(15) 0.0214(14) 0.0211(13) 0.0053(12) 0.0017(12) 0.0069(12)
C51 0.0334(17) 0.0337(17) 0.0235(14) 0.0115(13) -0.0089(13) 0.0004(14)
C52 0.0253(16) 0.0295(16) 0.0499(19) 0.0198(15) -0.0001(14) 0.0098(14)
C53 0.0238(15) 0.0246(15) 0.0468(18) 0.0143(14) 0.0064(13) 0.0120(13)
C54 0.0235(14) 0.0210(14) 0.0273(14) 0.0098(12) 0.0070(11) 0.0081(12)

loop_
_atom_type_symbol
_atom_type_description
_atom_type_scat_dispersion_real
_atom_type_scat_dispersion_imag
_atom_type_scat_source
C C 0.0033 0.0016 'International Tables Vol C Tables 4.2.6.8 and 6.1.1.4'
H H 0.0000 0.0000 'International Tables Vol C Tables 4.2.6.8 and 6.1.1.4'
B B 0.0013 0.0007 'International Tables Vol C Tables 4.2.6.8 and 6.1.1.4'
F F 0.0171 0.0103 'International Tables Vol C Tables 4.2.6.8 and 6.1.1.4'
P P 0.1023 0.0942 'International Tables Vol C Tables 4.2.6.8 and 6.1.1.4'
Ag Ag -0.8971 1.1015 'International Tables Vol C Tables 4.2.6.8 and 6.1.1.4'

loop_
_geom_angle_atom_site_label_1
_geom_angle_atom_site_label_2
_geom_angle_atom_site_label_3
_geom_angle
_geom_angle_site_symmetry_1
_geom_angle_site_symmetry_3
P1 Ag1 P2 158.75(2) . 2_655
P4 Ag2 P3 162.76(2) 2_666 .
C10 P1 C4 106.65(10) . .
C10 P1 C1 105.68(11) . .
C4 P1 C1 103.00(10) . .
C10 P1 Ag1 118.60(8) . .
C4 P1 Ag1 108.63(8) . .
C1 P1 Ag1 112.99(8) . .
C22 P2 C16 105.96(11) . .
C22 P2 C3 105.82(11) . .
C16 P2 C3 103.93(11) . .
C22 P2 Ag1 112.78(8) . 2_655
C16 P2 Ag1 114.77(8) . 2_655
C3 P2 Ag1 112.74(8) . 2_655
C37 P3 C31 106.08(11) . .
C37 P3 C28 105.09(11) . .
C31 P3 C28 104.91(10) . .
C37 P3 Ag2 112.87(8) . .
C31 P3 Ag2 115.00(7) . .
C28 P3 Ag2 112.06(8) . .
C49 P4 C43 109.21(11) . .
C49 P4 C30 105.72(11) . .
C43 P4 C30 104.27(11) . .
C49 P4 Ag2 113.39(8) . 2_666
C43 P4 Ag2 109.43(8) . 2_666
C30 P4 Ag2 114.33(8) . 2_666
F3 B1 F2 110.8(2) . .
F3 B1 F4 111.3(2) . .
F2 B1 F4 108.7(2) . .
F3 B1 F1 109.3(2) . .
F2 B1 F1 109.5(2) . .
F4 B1 F1 107.2(2) . .
F7 B2 F8 111.2(2) . .
F7 B2 F5 109.5(2) . .
F8 B2 F5 108.7(3) . .
F7 B2 F6 111.0(2) . .
F8 B2 F6 108.9(2) . .
F5 B2 F6 107.4(2) . .
C2 C1 P1 111.93(16) . .
C2 C1 H1A 109.2 . .
P1 C1 H1A 109.2 . .
C2 C1 H1B 109.2 . .
P1 C1 H1B 109.2 . .
H1A C1 H1B 107.9 . .
C1 C2 C3 112.01(19) . .
C1 C2 H2A 109.2 . .
C3 C2 H2A 109.2 . .
C1 C2 H2B 109.2 . .
C3 C2 H2B 109.2 . .
H2A C2 H2B 107.9 . .
C2 C3 P2 110.40(16) . .
C2 C3 H3A 109.6 . .
P2 C3 H3A 109.6 . .
C2 C3 H3B 109.6 . .
P2 C3 H3B 109.6 . .
H3A C3 H3B 108.1 . .
C5 C4 C9 118.9(2) . .
C5 C4 P1 123.20(18) . .
C9 C4 P1 117.71(17) . .
C6 C5 C4 120.3(2) . .
C6 C5 H5 119.8 . .
C4 C5 H5 119.8 . .
C7 C6 C5 120.5(2) . .
C7 C6 H6 119.8 . .
C5 C6 H6 119.8 . .
C6 C7 C8 119.9(2) . .
C6 C7 H7 120.1 . .
C8 C7 H7 120.1 . .
C9 C8 C7 119.9(2) . .
C9 C8 H8 120.0 . .
C7 C8 H8 120.0 . .
C8 C9 C4 120.5(2) . .
C8 C9 H9 119.8 . .
C4 C9 H9 119.8 . .
C15 C10 C11 118.9(2) . .
C15 C10 P1 121.29(18) . .
C11 C10 P1 119.84(18) . .
C12 C11 C10 119.9(2) . .
C12 C11 H11 120.1 . .
C10 C11 H11 120.1 . .
C11 C12 C13 120.5(2) . .
C11 C12 H12 119.8 . .
C13 C12 H12 119.8 . .
C14 C13 C12 120.0(2) . .
C14 C13 H13 120.0 . .
C12 C13 H13 120.0 . .
C13 C14 C15 120.0(2) . .
C13 C14 H14 120.0 . .
C15 C14 H14 120.0 . .
C14 C15 C10 120.8(2) . .
C14 C15 H15 119.6 . .
C10 C15 H15 119.6 . .
C17 C16 C21 118.8(2) . .
C17 C16 P2 122.91(18) . .
C21 C16 P2 118.26(19) . .
C18 C17 C16 120.2(2) . .
C18 C17 H17 119.9 . .
C16 C17 H17 119.9 . .
C19 C18 C17 120.6(2) . .
C19 C18 H18 119.7 . .
C17 C18 H18 119.7 . .
C20 C19 C18 119.6(2) . .
C20 C19 H19 120.2 . .
C18 C19 H19 120.2 . .
C19 C20 C21 120.4(2) . .
C19 C20 H20 119.8 . .
C21 C20 H20 119.8 . .
C20 C21 C16 120.4(3) . .
C20 C21 H21 119.8 . .
C16 C21 H21 119.8 . .
C23 C22 C27 119.4(2) . .
C23 C22 P2 119.09(19) . .
C27 C22 P2 121.52(19) . .
C22 C23 C24 119.8(2) . .
C22 C23 H23 120.1 . .
C24 C23 H23 120.1 . .
C25 C24 C23 120.1(3) . .
C25 C24 H24 119.9 . .
C23 C24 H24 119.9 . .
C24 C25 C26 120.5(3) . .
C24 C25 H25 119.7 . .
C26 C25 H25 119.7 . .
C27 C26 C25 119.8(3) . .
C27 C26 H26 120.1 . .
C25 C26 H26 120.1 . .
C26 C27 C22 120.3(2) . .
C26 C27 H27 119.8 . .
C22 C27 H27 119.8 . .
C29 C28 P3 109.77(16) . .
C29 C28 H28A 109.7 . .
P3 C28 H28A 109.7 . .
C29 C28 H28B 109.7 . .
P3 C28 H28B 109.7 . .
H28A C28 H28B 108.2 . .
C28 C29 C30 112.74(19) . .
C28 C29 H29A 109.0 . .
C30 C29 H29A 109.0 . .
C28 C29 H29B 109.0 . .
C30 C29 H29B 109.0 . .
H29A C29 H29B 107.8 . .
C29 C30 P4 110.47(16) . .
C29 C30 H30A 109.6 . .
P4 C30 H30A 109.6 . .
C29 C30 H30B 109.6 . .
P4 C30 H30B 109.6 . .
H30A C30 H30B 108.1 . .
C36 C31 C32 119.3(2) . .
C36 C31 P3 122.22(18) . .
C32 C31 P3 118.39(18) . .
C33 C32 C31 119.9(2) . .
C33 C32 H32 120.1 . .
C31 C32 H32 120.1 . .
C34 C33 C32 120.5(2) . .
C34 C33 H33 119.7 . .
C32 C33 H33 119.7 . .
C33 C34 C35 119.9(2) . .
C33 C34 H34 120.1 . .
C35 C34 H34 120.1 . .
C34 C35 C36 120.0(3) . .
C34 C35 H35 120.0 . .
C36 C35 H35 120.0 . .
C31 C36 C35 120.4(2) . .
C31 C36 H36 119.8 . .
C35 C36 H36 119.8 . .
C42 C37 C38 119.0(2) . .
C42 C37 P3 119.98(19) . .
C38 C37 P3 121.02(19) . .
C39 C38 C37 120.5(2) . .
C39 C38 H38 119.7 . .
C37 C38 H38 119.7 . .
C40 C39 C38 119.7(3) . .
C40 C39 H39 120.2 . .
C38 C39 H39 120.2 . .
C41 C40 C39 120.5(2) . .
C41 C40 H40 119.7 . .
C39 C40 H40 119.7 . .
C40 C41 C42 120.0(3) . .
C40 C41 H41 120.0 . .
C42 C41 H41 120.0 . .
C41 C42 C37 120.3(3) . .
C41 C42 H42 119.9 . .
C37 C42 H42 119.9 . .
C48 C43 C44 118.9(2) . .
C48 C43 P4 124.61(19) . .
C44 C43 P4 116.22(18) . .
C45 C44 C43 120.7(2) . .
C45 C44 H44 119.7 . .
C43 C44 H44 119.7 . .
C44 C45 C46 119.5(3) . .
C44 C45 H45 120.3 . .
C46 C45 H45 120.3 . .
C47 C46 C45 120.5(2) . .
C47 C46 H46 119.8 . .
C45 C46 H46 119.8 . .
C46 C47 C48 120.4(2) . .
C46 C47 H47 119.8 . .
C48 C47 H47 119.8 . .
C47 C48 C43 120.0(2) . .
C47 C48 H48 120.0 . .
C43 C48 H48 120.0 . .
C50 C49 C54 119.5(2) . .
C50 C49 P4 123.5(2) . .
C54 C49 P4 116.98(19) . .
C49 C50 C51 119.5(3) . .
C49 C50 H50 120.2 . .
C51 C50 H50 120.2 . .
C52 C51 C50 120.0(3) . .
C52 C51 H51 120.0 . .
C50 C51 H51 120.0 . .
C53 C52 C51 120.3(3) . .
C53 C52 H52 119.9 . .
C51 C52 H52 119.9 . .
C52 C53 C54 120.5(3) . .
C52 C53 H53 119.8 . .
C54 C53 H53 119.8 . .
C53 C54 C49 120.2(2) . .
C53 C54 H54 119.9 . .
C49 C54 H54 119.9 . .

loop_
_geom_bond_atom_site_label_1
_geom_bond_atom_site_label_2
_geom_bond_distance
_geom_bond_site_symmetry_2
Ag1 P1 2.3887(6) .
Ag1 P2 2.3983(6) 2_655
Ag2 P4 2.3937(6) 2_666
Ag2 P3 2.3949(6) .
F1 B1 1.403(3) .
F2 B1 1.374(3) .
F3 B1 1.371(3) .
F4 B1 1.394(3) .
F5 B2 1.392(3) .
F6 B2 1.401(3) .
F7 B2 1.369(3) .
F8 B2 1.377(3) .
P1 C10 1.811(2) .
P1 C4 1.825(2) .
P1 C1 1.832(2) .
P2 C22 1.816(2) .
P2 C16 1.820(2) .
P2 C3 1.834(2) .
P2 Ag1 2.3984(6) 2_655
P3 C37 1.811(2) .
P3 C31 1.823(2) .
P3 C28 1.836(2) .
P4 C49 1.819(2) .
P4 C43 1.821(2) .
P4 C30 1.830(2) .
P4 Ag2 2.3937(6) 2_666
C1 C2 1.522(3) .
C1 H1A 0.9700 .
C1 H1B 0.9700 .
C2 C3 1.536(3) .
C2 H2A 0.9700 .
C2 H2B 0.9700 .
C3 H3A 0.9700 .
C3 H3B 0.9700 .
C4 C5 1.390(3) .
C4 C9 1.405(3) .
C5 C6 1.387(3) .
C5 H5 0.9300 .
C6 C7 1.378(3) .
C6 H6 0.9300 .
C7 C8 1.394(3) .
C7 H7 0.9300 .
C8 C9 1.379(3) .
C8 H8 0.9300 .
C9 H9 0.9300 .
C10 C15 1.396(3) .
C10 C11 1.398(3) .
C11 C12 1.387(4) .
C11 H11 0.9300 .
C12 C13 1.387(4) .
C12 H12 0.9300 .
C13 C14 1.379(4) .
C13 H13 0.9300 .
C14 C15 1.382(3) .
C14 H14 0.9300 .
C15 H15 0.9300 .
C16 C17 1.388(3) .
C16 C21 1.394(3) .
C17 C18 1.385(3) .
C17 H17 0.9300 .
C18 C19 1.377(4) .
C18 H18 0.9300 .
C19 C20 1.377(4) .
C19 H19 0.9300 .
C20 C21 1.382(4) .
C20 H20 0.9300 .
C21 H21 0.9300 .
C22 C23 1.387(3) .
C22 C27 1.395(3) .
C23 C24 1.391(3) .
C23 H23 0.9300 .
C24 C25 1.369(4) .
C24 H24 0.9300 .
C25 C26 1.383(4) .
C25 H25 0.9300 .
C26 C27 1.377(4) .
C26 H26 0.9300 .
C27 H27 0.9300 .
C28 C29 1.533(3) .
C28 H28A 0.9700 .
C28 H28B 0.9700 .
C29 C30 1.534(3) .
C29 H29A 0.9700 .
C29 H29B 0.9700 .
C30 H30A 0.9700 .
C30 H30B 0.9700 .
C31 C36 1.386(3) .
C31 C32 1.400(3) .
C32 C33 1.390(3) .
C32 H32 0.9300 .
C33 C34 1.380(4) .
C33 H33 0.9300 .
C34 C35 1.386(4) .
C34 H34 0.9300 .
C35 C36 1.394(4) .
C35 H35 0.9300 .
C36 H36 0.9300 .
C37 C42 1.388(3) .
C37 C38 1.395(3) .
C38 C39 1.382(3) .
C38 H38 0.9300 .
C39 C40 1.378(4) .
C39 H39 0.9300 .
C40 C41 1.378(4) .
C40 H40 0.9300 .
C41 C42 1.385(4) .
C41 H41 0.9300 .
C42 H42 0.9300 .
C43 C48 1.391(3) .
C43 C44 1.398(3) .
C44 C45 1.380(4) .
C44 H44 0.9300 .
C45 C46 1.388(4) .
C45 H45 0.9300 .
C46 C47 1.369(4) .
C46 H46 0.9300 .
C47 C48 1.389(4) .
C47 H47 0.9300 .
C48 H48 0.9300 .
C49 C50 1.394(3) .
C49 C54 1.394(4) .
C50 C51 1.401(4) .
C50 H50 0.9300 .
C51 C52 1.384(4) .
C51 H51 0.9300 .
C52 C53 1.371(4) .
C52 H52 0.9300 .
C53 C54 1.384(3) .
C53 H53 0.9300 .
C54 H54 0.9300 .

loop_
_geom_torsion_atom_site_label_1
_geom_torsion_atom_site_label_2
_geom_torsion_atom_site_label_3
_geom_torsion_atom_site_label_4
_geom_torsion
_geom_torsion_site_symmetry_1
_geom_torsion_site_symmetry_2
_geom_torsion_site_symmetry_3
_geom_torsion_site_symmetry_4
C10 P1 C1 C2 79.22(18) . . . .
C4 P1 C1 C2 -169.05(16) . . . .
Ag1 P1 C1 C2 -52.03(18) . . . .
P1 C1 C2 C3 167.67(16) . . . .
C1 C2 C3 P2 -155.44(17) . . . .
C22 P2 C3 C2 -65.93(19) . . . .
C16 P2 C3 C2 -177.32(16) . . . .
Ag1 P2 C3 C2 57.78(17) 2_655 . . .
C10 P1 C4 C5 -14.3(2) . . . .
C1 P1 C4 C5 -125.3(2) . . . .
Ag1 P1 C4 C5 114.64(19) . . . .
C10 P1 C4 C9 170.91(19) . . . .
C1 P1 C4 C9 59.9(2) . . . .
Ag1 P1 C4 C9 -60.2(2) . . . .
C9 C4 C5 C6 0.3(4) . . . .
P1 C4 C5 C6 -174.47(18) . . . .
C4 C5 C6 C7 0.0(4) . . . .
C5 C6 C7 C8 -0.9(4) . . . .
C6 C7 C8 C9 1.6(4) . . . .
C7 C8 C9 C4 -1.3(4) . . . .
C5 C4 C9 C8 0.4(4) . . . .
P1 C4 C9 C8 175.42(19) . . . .
C4 P1 C10 C15 -55.8(2) . . . .
C1 P1 C10 C15 53.3(2) . . . .
Ag1 P1 C10 C15 -178.69(17) . . . .
C4 P1 C10 C11 124.9(2) . . . .
C1 P1 C10 C11 -125.9(2) . . . .
Ag1 P1 C10 C11 2.1(2) . . . .
C15 C10 C11 C12 0.8(4) . . . .
P1 C10 C11 C12 -180.0(2) . . . .
C10 C11 C12 C13 0.6(4) . . . .
C11 C12 C13 C14 -1.4(4) . . . .
C12 C13 C14 C15 0.8(4) . . . .
C13 C14 C15 C10 0.6(4) . . . .
C11 C10 C15 C14 -1.4(4) . . . .
P1 C10 C15 C14 179.3(2) . . . .
C22 P2 C16 C17 15.0(2) . . . .
C3 P2 C16 C17 126.3(2) . . . .
Ag1 P2 C16 C17 -110.2(2) 2_655 . . .
C22 P2 C16 C21 -167.5(2) . . . .
C3 P2 C16 C21 -56.2(2) . . . .
Ag1 P2 C16 C21 67.4(2) 2_655 . . .
C21 C16 C17 C18 0.7(4) . . . .
P2 C16 C17 C18 178.28(19) . . . .
C16 C17 C18 C19 0.1(4) . . . .
C17 C18 C19 C20 -0.5(4) . . . .
C18 C19 C20 C21 0.0(4) . . . .
C19 C20 C21 C16 0.8(5) . . . .
C17 C16 C21 C20 -1.2(4) . . . .
P2 C16 C21 C20 -178.8(2) . . . .
C16 P2 C22 C23 -113.4(2) . . . .
C3 P2 C22 C23 136.61(19) . . . .
Ag1 P2 C22 C23 12.9(2) 2_655 . . .
C16 P2 C22 C27 66.9(2) . . . .
C3 P2 C22 C27 -43.1(2) . . . .
Ag1 P2 C22 C27 -166.78(18) 2_655 . . .
C27 C22 C23 C24 -1.0(4) . . . .
P2 C22 C23 C24 179.30(18) . . . .
C22 C23 C24 C25 1.3(4) . . . .
C23 C24 C25 C26 -0.7(4) . . . .
C24 C25 C26 C27 -0.3(4) . . . .
C25 C26 C27 C22 0.6(4) . . . .
C23 C22 C27 C26 0.1(4) . . . .
P2 C22 C27 C26 179.8(2) . . . .
C37 P3 C28 C29 69.33(18) . . . .
C31 P3 C28 C29 -179.04(16) . . . .
Ag2 P3 C28 C29 -53.60(17) . . . .
P3 C28 C29 C30 164.81(16) . . . .
C28 C29 C30 P4 -166.79(16) . . . .
C49 P4 C30 C29 -78.18(18) . . . .
C43 P4 C30 C29 166.72(16) . . . .
Ag2 P4 C30 C29 47.27(18) 2_666 . . .
C37 P3 C31 C36 -21.5(2) . . . .
C28 P3 C31 C36 -132.4(2) . . . .
Ag2 P3 C31 C36 104.04(19) . . . .
C37 P3 C31 C32 162.54(18) . . . .
C28 P3 C31 C32 51.6(2) . . . .
Ag2 P3 C31 C32 -71.96(19) . . . .
C36 C31 C32 C33 1.8(3) . . . .
P3 C31 C32 C33 177.93(18) . . . .
C31 C32 C33 C34 -1.8(4) . . . .
C32 C33 C34 C35 1.0(4) . . . .
C33 C34 C35 C36 -0.3(4) . . . .
C32 C31 C36 C35 -1.1(4) . . . .
P3 C31 C36 C35 -177.10(19) . . . .
C34 C35 C36 C31 0.4(4) . . . .
C31 P3 C37 C42 123.7(2) . . . .
C28 P3 C37 C42 -125.5(2) . . . .
Ag2 P3 C37 C42 -3.1(2) . . . .
C31 P3 C37 C38 -57.5(2) . . . .
C28 P3 C37 C38 53.3(2) . . . .
Ag2 P3 C37 C38 175.73(17) . . . .
C42 C37 C38 C39 -0.4(4) . . . .
P3 C37 C38 C39 -179.23(19) . . . .
C37 C38 C39 C40 0.1(4) . . . .
C38 C39 C40 C41 0.0(4) . . . .
C39 C40 C41 C42 0.3(4) . . . .
C40 C41 C42 C37 -0.6(4) . . . .
C38 C37 C42 C41 0.7(4) . . . .
P3 C37 C42 C41 179.5(2) . . . .
C49 P4 C43 C48 8.4(2) . . . .
C30 P4 C43 C48 121.0(2) . . . .
Ag2 P4 C43 C48 -116.3(2) 2_666 . . .
C49 P4 C43 C44 -177.12(19) . . . .
C30 P4 C43 C44 -64.5(2) . . . .
Ag2 P4 C43 C44 58.2(2) 2_666 . . .
C48 C43 C44 C45 0.0(4) . . . .
P4 C43 C44 C45 -174.8(2) . . . .
C43 C44 C45 C46 0.5(4) . . . .
C44 C45 C46 C47 -1.1(4) . . . .
C45 C46 C47 C48 1.3(4) . . . .
C46 C47 C48 C43 -0.7(4) . . . .
C44 C43 C48 C47 0.1(4) . . . .
P4 C43 C48 C47 174.45(19) . . . .
C43 P4 C49 C50 49.3(2) . . . .
C30 P4 C49 C50 -62.4(2) . . . .
Ag2 P4 C49 C50 171.58(19) 2_666 . . .
C43 P4 C49 C54 -133.32(19) . . . .
C30 P4 C49 C54 115.0(2) . . . .
Ag2 P4 C49 C54 -11.0(2) 2_666 . . .
C54 C49 C50 C51 2.0(4) . . . .
P4 C49 C50 C51 179.4(2) . . . .
C49 C50 C51 C52 -1.3(4) . . . .
C50 C51 C52 C53 -0.6(4) . . . .
C51 C52 C53 C54 1.9(4) . . . .
C52 C53 C54 C49 -1.2(4) . . . .
C50 C49 C54 C53 -0.8(4) . . . .
P4 C49 C54 C53 -178.3(2) . . . .
